data_2224624
loop_
_publ_author_name
'Yan, Biao'
'Ma, Hai-Xia'
'Li, Jun-Feng'
'Guan, Yu-Lei'
'Song, Ji-Rong'

_publ_section_title
;
 1-Benzoyl-3,3-dinitroazetidine
;
_journal_coeditor_code GK2242
_journal_issue 1
_journal_name_full 'Acta Crystallographica Section E'
_journal_page_first o57
_journal_paper_doi 10.1107/S1600536809051290
_journal_volume 66
_journal_year 2010
_chemical_formula_iupac 'C10 H9 N3 O5'
_chemical_formula_moiety 'C10 H9 N3 O5'
_chemical_formula_sum 'C10 H9 N3 O5'
_chemical_formula_weight 251.20
_chemical_name_systematic
;
1-benzoyl-3,3-dinitroazetidine
;
_space_group_IT_number 14
_symmetry_cell_setting monoclinic
_symmetry_space_group_name_Hall '-P 2ybc'
_symmetry_space_group_name_H-M 'P 1 21/c 1'
_atom_sites_solution_hydrogens geom
_atom_sites_solution_primary direct
_atom_sites_solution_secondary difmap
_audit_creation_method SHELXL-97
_cell_angle_alpha 90.00
_cell_angle_beta 92.612(6)
_cell_angle_gamma 90.00
_cell_formula_units_Z 4
_cell_length_a 13.176(4)
_cell_length_b 6.2344(19)
_cell_length_c 13.522(4)
_cell_measurement_reflns_used 862
_cell_measurement_temperature 296(2)
_cell_measurement_theta_max 21.23
_cell_measurement_theta_min 3.02
_cell_volume 1109.6(6)
_computing_cell_refinement 'SAINT (Bruker, 2003)'
_computing_data_collection 'SMART (Bruker, 2003)'
_computing_data_reduction 'SAINT (Bruker, 2003)'
_computing_molecular_graphics 'SHELXTL (Sheldrick, 2008)'
_computing_publication_material 'SHELXTL (Sheldrick, 2008)'
_computing_structure_refinement 'SHELXL-97 (Sheldrick, 2008)'
_computing_structure_solution 'SHELXS-97 (Sheldrick, 2008)'
_diffrn_ambient_temperature 296(2)
_diffrn_measured_fraction_theta_full 0.995
_diffrn_measured_fraction_theta_max 0.995
_diffrn_measurement_device_type 'Bruker SMART APEXII'
_diffrn_measurement_method 'phi and omega scans'
_diffrn_radiation_monochromator graphite
_diffrn_radiation_source 'fine-focus sealed tube'
_diffrn_radiation_type MoK\a
_diffrn_radiation_wavelength 0.71073
_diffrn_reflns_av_R_equivalents 0.0281
_diffrn_reflns_av_sigmaI/netI 0.0395
_diffrn_reflns_limit_h_max 15
_diffrn_reflns_limit_h_min -15
_diffrn_reflns_limit_k_max 7
_diffrn_reflns_limit_k_min -7
_diffrn_reflns_limit_l_max 11
_diffrn_reflns_limit_l_min -15
_diffrn_reflns_number 5306
_diffrn_reflns_theta_full 25.10
_diffrn_reflns_theta_max 25.10
_diffrn_reflns_theta_min 3.02
_diffrn_standards_decay_% 0
_diffrn_standards_interval_count 0
_diffrn_standards_interval_time 0
_diffrn_standards_number 0
_exptl_absorpt_coefficient_mu 0.123
_exptl_absorpt_correction_T_max 0.9814
_exptl_absorpt_correction_T_min 0.9538
_exptl_absorpt_correction_type multi-scan
_exptl_absorpt_process_details '(SADABS; Sheldrick, 2000)'
_exptl_crystal_colour colorless
_exptl_crystal_density_diffrn 1.504
_exptl_crystal_density_method 'not measured'
_exptl_crystal_description block
_exptl_crystal_F_000 520
_exptl_crystal_size_max 0.39
_exptl_crystal_size_mid 0.27
_exptl_crystal_size_min 0.15
_refine_diff_density_max 0.146
_refine_diff_density_min -0.159
_refine_ls_extinction_coef 0.014(2)
_refine_ls_extinction_expression Fc^*^=kFc[1+0.001xFc^2^\l^3^/sin(2\q)]^-1/4^
_refine_ls_extinction_method SHELXL
_refine_ls_goodness_of_fit_ref 0.979
_refine_ls_hydrogen_treatment constr
_refine_ls_matrix_type full
_refine_ls_number_parameters 164
_refine_ls_number_reflns 1975
_refine_ls_number_restraints 0
_refine_ls_restrained_S_all 0.979
_refine_ls_R_factor_all 0.0623
_refine_ls_R_factor_gt 0.0354
_refine_ls_shift/su_max 0.001
_refine_ls_shift/su_mean 0.000
_refine_ls_structure_factor_coef Fsqd
_refine_ls_weighting_details 'calc w=1/[\s^2^(Fo^2^)+(0.0493P)^2^] where P=(Fo^2^+2Fc^2^)/3'
_refine_ls_weighting_scheme calc
_refine_ls_wR_factor_gt 0.0883
_refine_ls_wR_factor_ref 0.0959
_reflns_number_gt 1210
_reflns_number_total 1975
_reflns_threshold_expression >2sigma(I)
_cod_data_source_file gk2242.cif
_cod_data_source_block I
_cod_original_sg_symbol_H-M 'P 21/c'
_cod_database_code 2224624
_cod_database_fobs_code 2224624

loop_
_symmetry_equiv_pos_as_xyz
'x, y, z'
'-x, y+1/2, -z+1/2'
'-x, -y, -z'
'x, -y-1/2, z-1/2'

loop_
_atom_site_type_symbol
_atom_site_label
_atom_site_fract_x
_atom_site_fract_y
_atom_site_fract_z
_atom_site_U_iso_or_equiv
_atom_site_adp_type
_atom_site_calc_flag
_atom_site_refinement_flags
_atom_site_occupancy
_atom_site_disorder_assembly
_atom_site_disorder_group
N N3 0.68948(11) 0.3359(2) 0.80874(11) 0.0468(4) Uani d . 1 . .
O O5 0.75063(10) 0.01052(19) 0.84162(10) 0.0599(4) Uani d . 1 . .
O O1 0.75527(11) 0.6527(2) 0.99733(12) 0.0775(5) Uani d . 1 . .
O O2 0.61765(11) 0.8369(2) 1.01338(11) 0.0705(5) Uani d . 1 . .
O O3 0.44932(11) 0.6147(2) 0.89476(11) 0.0713(5) Uani d . 1 . .
O O4 0.52323(10) 0.8514(2) 0.80573(12) 0.0702(5) Uani d . 1 . .
C C6 0.91631(15) 0.0829(3) 0.71825(16) 0.0579(6) Uani d . 1 . .
H H6 0.9293 -0.0078 0.7719 0.070 Uiso calc R 1 . .
C C7 0.98541(16) 0.0983(3) 0.64582(19) 0.0692(6) Uani d . 1 . .
H H7 1.0451 0.0188 0.6510 0.083 Uiso calc R 1 . .
C C8 0.96726(16) 0.2296(3) 0.56602(18) 0.0654(6) Uani d . 1 . .
H H8 1.0145 0.2398 0.5172 0.078 Uiso calc R 1 . .
C C9 0.87872(16) 0.3464(3) 0.55826(16) 0.0601(6) Uani d . 1 . .
H H9 0.8658 0.4351 0.5038 0.072 Uiso calc R 1 . .
C C10 0.80912(15) 0.3321(3) 0.63113(14) 0.0509(5) Uani d . 1 . .
H H10 0.7494 0.4115 0.6255 0.061 Uiso calc R 1 . .
C C5 0.82730(13) 0.2012(3) 0.71215(14) 0.0439(5) Uani d . 1 . .
C C4 0.75447(13) 0.1743(3) 0.79194(14) 0.0444(5) Uani d . 1 . .
C C3 0.69359(15) 0.5702(3) 0.79507(14) 0.0498(5) Uani d . 1 . .
H H3A 0.6629 0.6195 0.7326 0.060 Uiso calc R 1 . .
H H3B 0.7607 0.6314 0.8072 0.060 Uiso calc R 1 . .
C C1 0.62456(13) 0.5904(3) 0.88225(13) 0.0419(5) Uani d . 1 . .
C C2 0.62480(14) 0.3459(3) 0.89365(14) 0.0489(5) Uani d . 1 . .
H H2B 0.6575 0.2956 0.9551 0.059 Uiso calc R 1 . .
H H2A 0.5586 0.2801 0.8821 0.059 Uiso calc R 1 . .
N N1 0.66923(14) 0.7057(3) 0.97243(13) 0.0541(5) Uani d . 1 . .
N N2 0.52333(12) 0.6935(3) 0.85921(13) 0.0513(4) Uani d . 1 . .

loop_
_atom_site_aniso_label
_atom_site_aniso_U_11
_atom_site_aniso_U_22
_atom_site_aniso_U_33
_atom_site_aniso_U_12
_atom_site_aniso_U_13
_atom_site_aniso_U_23
N3 0.0634(10) 0.0315(8) 0.0468(10) 0.0014(7) 0.0156(8) 0.0040(7)
O5 0.0819(10) 0.0343(7) 0.0641(9) 0.0015(6) 0.0103(8) 0.0088(7)
O1 0.0730(10) 0.0680(10) 0.0889(13) -0.0016(8) -0.0258(9) 0.0058(8)
O2 0.0914(11) 0.0603(9) 0.0607(10) -0.0037(8) 0.0135(9) -0.0178(8)
O3 0.0565(9) 0.0876(12) 0.0710(11) 0.0034(8) 0.0172(8) 0.0072(9)
O4 0.0717(10) 0.0584(9) 0.0800(11) 0.0119(7) -0.0017(8) 0.0189(8)
C6 0.0657(13) 0.0471(12) 0.0611(14) 0.0105(10) 0.0041(12) 0.0029(10)
C7 0.0581(13) 0.0652(14) 0.0848(18) 0.0108(11) 0.0108(13) -0.0071(13)
C8 0.0668(14) 0.0598(13) 0.0712(17) -0.0057(11) 0.0222(12) -0.0085(12)
C9 0.0764(14) 0.0533(13) 0.0513(13) 0.0010(11) 0.0115(11) 0.0033(10)
C10 0.0579(11) 0.0497(12) 0.0453(12) 0.0058(9) 0.0050(10) -0.0012(10)
C5 0.0536(11) 0.0324(10) 0.0454(12) -0.0006(8) 0.0004(9) -0.0043(9)
C4 0.0553(11) 0.0320(10) 0.0454(11) -0.0013(9) -0.0008(9) -0.0019(9)
C3 0.0641(12) 0.0355(10) 0.0511(12) 0.0046(8) 0.0147(10) 0.0054(9)
C1 0.0495(11) 0.0356(9) 0.0407(11) 0.0024(8) 0.0038(9) 0.0001(8)
C2 0.0604(11) 0.0393(10) 0.0477(12) -0.0017(9) 0.0101(9) 0.0022(9)
N1 0.0679(12) 0.0413(10) 0.0528(11) -0.0070(9) 0.0002(10) 0.0038(8)
N2 0.0565(11) 0.0492(10) 0.0482(10) 0.0039(9) 0.0035(8) -0.0039(8)

loop_
_atom_type_symbol
_atom_type_description
_atom_type_scat_dispersion_real
_atom_type_scat_dispersion_imag
_atom_type_scat_source
C C 0.0033 0.0016 'International Tables Vol C Tables 4.2.6.8 and 6.1.1.4'
H H 0.0000 0.0000 'International Tables Vol C Tables 4.2.6.8 and 6.1.1.4'
N N 0.0061 0.0033 'International Tables Vol C Tables 4.2.6.8 and 6.1.1.4'
O O 0.0106 0.0060 'International Tables Vol C Tables 4.2.6.8 and 6.1.1.4'

loop_
_geom_angle_atom_site_label_1
_geom_angle_atom_site_label_2
_geom_angle_atom_site_label_3
_geom_angle_site_symmetry_1
_geom_angle_site_symmetry_3
_geom_angle
_geom_angle_publ_flag
C4 N3 C2 . . 124.17(15) ?
C4 N3 C3 . . 133.82(14) ?
C2 N3 C3 . . 94.70(12) ?
C7 C6 C5 . . 120.6(2) ?
C7 C6 H6 . . 119.7 ?
C5 C6 H6 . . 119.7 ?
C8 C7 C6 . . 120.5(2) ?
C8 C7 H7 . . 119.7 ?
C6 C7 H7 . . 119.7 ?
C7 C8 C9 . . 119.7(2) ?
C7 C8 H8 . . 120.2 ?
C9 C8 H8 . . 120.2 ?
C8 C9 C10 . . 120.0(2) ?
C8 C9 H9 . . 120.0 ?
C10 C9 H9 . . 120.0 ?
C5 C10 C9 . . 120.60(18) ?
C5 C10 H10 . . 119.7 ?
C9 C10 H10 . . 119.7 ?
C10 C5 C6 . . 118.61(18) ?
C10 C5 C4 . . 123.34(16) ?
C6 C5 C4 . . 118.01(18) ?
O5 C4 N3 . . 119.23(17) ?
O5 C4 C5 . . 122.48(16) ?
N3 C4 C5 . . 118.29(15) ?
N3 C3 C1 . . 87.62(12) ?
N3 C3 H3A . . 114.0 ?
C1 C3 H3A . . 114.0 ?
N3 C3 H3B . . 114.0 ?
C1 C3 H3B . . 114.0 ?
H3A C3 H3B . . 111.2 ?
N2 C1 N1 . . 105.88(14) ?
N2 C1 C3 . . 115.48(15) ?
N1 C1 C3 . . 116.01(15) ?
N2 C1 C2 . . 116.42(14) ?
N1 C1 C2 . . 113.13(15) ?
C3 C1 C2 . . 89.82(12) ?
N3 C2 C1 . . 87.84(12) ?
N3 C2 H2B . . 114.0 ?
C1 C2 H2B . . 114.0 ?
N3 C2 H2A . . 114.0 ?
C1 C2 H2A . . 114.0 ?
H2B C2 H2A . . 111.2 ?
O2 N1 O1 . . 126.33(18) ?
O2 N1 C1 . . 118.88(17) ?
O1 N1 C1 . . 114.78(17) ?
O3 N2 O4 . . 125.66(17) ?
O3 N2 C1 . . 117.90(16) ?
O4 N2 C1 . . 116.44(16) ?

loop_
_geom_bond_atom_site_label_1
_geom_bond_atom_site_label_2
_geom_bond_site_symmetry_2
_geom_bond_distance
_geom_bond_publ_flag
N3 C4 . 1.348(2) ?
N3 C2 . 1.462(2) ?
N3 C3 . 1.474(2) ?
O5 C4 . 1.224(2) ?
O1 N1 . 1.2134(19) ?
O2 N1 . 1.2133(18) ?
O3 N2 . 1.2109(19) ?
O4 N2 . 1.2212(19) ?
C6 C7 . 1.371(3) ?
C6 C5 . 1.385(2) ?
C6 H6 . 0.9300 ?
C7 C8 . 1.367(3) ?
C7 H7 . 0.9300 ?
C8 C9 . 1.375(3) ?
C8 H8 . 0.9300 ?
C9 C10 . 1.379(3) ?
C9 H9 . 0.9300 ?
C10 C5 . 1.378(3) ?
C10 H10 . 0.9300 ?
C5 C4 . 1.486(2) ?
C3 C1 . 1.527(2) ?
C3 H3A . 0.9700 ?
C3 H3B . 0.9700 ?
C1 N2 . 1.500(2) ?
C1 N1 . 1.511(2) ?
C1 C2 . 1.532(2) ?
C2 H2B . 0.9700 ?
C2 H2A . 0.9700 ?

loop_
_geom_torsion_atom_site_label_1
_geom_torsion_atom_site_label_2
_geom_torsion_atom_site_label_3
_geom_torsion_atom_site_label_4
_geom_torsion_site_symmetry_1
_geom_torsion_site_symmetry_2
_geom_torsion_site_symmetry_3
_geom_torsion_site_symmetry_4
_geom_torsion
_geom_torsion_publ_flag
C5 C6 C7 C8 . . . . -0.5(3) ?
C6 C7 C8 C9 . . . . -0.3(3) ?
C7 C8 C9 C10 . . . . 0.5(3) ?
C8 C9 C10 C5 . . . . 0.0(3) ?
C9 C10 C5 C6 . . . . -0.7(3) ?
C9 C10 C5 C4 . . . . -178.42(16) ?
C7 C6 C5 C10 . . . . 0.9(3) ?
C7 C6 C5 C4 . . . . 178.79(17) ?
C2 N3 C4 O5 . . . . 10.7(3) ?
C3 N3 C4 O5 . . . . 152.76(19) ?
C2 N3 C4 C5 . . . . -170.27(16) ?
C3 N3 C4 C5 . . . . -28.2(3) ?
C10 C5 C4 O5 . . . . 152.40(18) ?
C6 C5 C4 O5 . . . . -25.3(3) ?
C10 C5 C4 N3 . . . . -26.6(2) ?
C6 C5 C4 N3 . . . . 155.63(16) ?
C4 N3 C3 C1 . . . . -150.25(19) ?
C2 N3 C3 C1 . . . . -0.92(14) ?
N3 C3 C1 N2 . . . . -118.56(15) ?
N3 C3 C1 N1 . . . . 116.69(15) ?
N3 C3 C1 C2 . . . . 0.88(14) ?
C4 N3 C2 C1 . . . . 154.51(16) ?
C3 N3 C2 C1 . . . . 0.92(14) ?
N2 C1 C2 N3 . . . . 117.73(15) ?
N1 C1 C2 N3 . . . . -119.27(16) ?
C3 C1 C2 N3 . . . . -0.88(14) ?
N2 C1 N1 O2 . . . . 6.0(2) ?
C3 C1 N1 O2 . . . . 135.59(16) ?
C2 C1 N1 O2 . . . . -122.61(16) ?
N2 C1 N1 O1 . . . . -174.84(15) ?
C3 C1 N1 O1 . . . . -45.3(2) ?
C2 C1 N1 O1 . . . . 56.5(2) ?
N1 C1 N2 O3 . . . . -92.40(18) ?
C3 C1 N2 O3 . . . . 137.76(16) ?
C2 C1 N2 O3 . . . . 34.3(2) ?
N1 C1 N2 O4 . . . . 87.52(18) ?
C3 C1 N2 O4 . . . . -42.3(2) ?
C2 C1 N2 O4 . . . . -145.79(16) ?

loop_
_cod_related_entry_id
_cod_related_entry_database
_cod_related_entry_code
1 ChemSpider 24744021
